data_1513708
loop_
_publ_author_name
'Hong, Seungwoo'
'Lee, Yong-Min'
'Cho, Kyung-Bin'
'Seo, Mi Sook'
'Song, Dayoung'
'Yoon, Jihae'
'Garcia-Serres, Ricardo'
'Cl\'emancey, Martin'
'Ogura, Takashi'
'Shin, Woonsup'
'Latour, Jean-Marc'
'Nam, Wonwoo'

_publ_section_title
;
 Conversion of high-spin iron(iii)--alkylperoxo to iron(iv)--oxo species
 via O--O bond homolysis in nonheme iron models
;
_journal_issue 1
_journal_name_full 'Chemical Science'
_journal_page_first 156
_journal_paper_doi 10.1039/c3sc52236a
_journal_volume 5
_journal_year 2014
_chemical_formula_moiety 'C19 F3 Fe N7 O3 S2'
_chemical_formula_sum 'C19 F3 Fe N7 O3 S2'
_chemical_formula_weight 551.23
_chemical_name_common 'iron(II) TMC thiocyanate triflate'
_chemical_name_systematic
; 
 ? 
;
_space_group_IT_number 62
_symmetry_cell_setting orthorhombic
_symmetry_space_group_name_Hall '-P 2ac 2n'
_symmetry_space_group_name_H-M 'P n m a'
_atom_sites_solution_hydrogens none
_atom_sites_solution_primary direct
_atom_sites_solution_secondary difmap
_audit_creation_method SHELXL-97
_cell_angle_alpha 90.00
_cell_angle_beta 90.00
_cell_angle_gamma 90.00
_cell_formula_units_Z 4
_cell_length_a 24.2856(5)
_cell_length_b 12.7122(3)
_cell_length_c 9.1833(2)
_cell_measurement_reflns_used 9895
_cell_measurement_temperature 170(2)
_cell_measurement_theta_max 27.62
_cell_measurement_theta_min 2.32
_cell_volume 2835.10(11)
_computing_cell_refinement 'Bruker SAINT'
_computing_data_collection 'Bruker APEX2'
_computing_data_reduction 'Bruker SAINT'
_computing_molecular_graphics 'Bruker SHELXTL'
_computing_publication_material 'Bruker SHELXTL'
_computing_structure_refinement 'SHELXL-97 (Sheldrick, 2008)'
_computing_structure_solution 'SHELXS-97 (Sheldrick, 2008)'
_diffrn_ambient_temperature 170(2)
_diffrn_measured_fraction_theta_full 0.985
_diffrn_measured_fraction_theta_max 0.985
_diffrn_measurement_device_type 'Bruker APEX-II CCD'
_diffrn_measurement_method '\f and \w scans'
_diffrn_radiation_monochromator graphite
_diffrn_radiation_source 'fine-focus sealed tube'
_diffrn_radiation_type MoK\a
_diffrn_radiation_wavelength 0.71073
_diffrn_reflns_av_R_equivalents 0.0323
_diffrn_reflns_av_sigmaI/netI 0.0148
_diffrn_reflns_limit_h_max 31
_diffrn_reflns_limit_h_min -31
_diffrn_reflns_limit_k_max 16
_diffrn_reflns_limit_k_min -15
_diffrn_reflns_limit_l_max 11
_diffrn_reflns_limit_l_min -11
_diffrn_reflns_number 46265
_diffrn_reflns_theta_full 27.50
_diffrn_reflns_theta_max 27.50
_diffrn_reflns_theta_min 2.32
_exptl_absorpt_coefficient_mu 0.728
_exptl_absorpt_correction_T_max 0.9928
_exptl_absorpt_correction_T_min 0.9785
_exptl_absorpt_correction_type none
_exptl_crystal_colour colourless
_exptl_crystal_density_diffrn 1.291
_exptl_crystal_density_method 'not measured'
_exptl_crystal_description Needle
_exptl_crystal_F_000 1088
_exptl_crystal_size_max 0.03
_exptl_crystal_size_mid 0.02
_exptl_crystal_size_min 0.01
_refine_diff_density_max 0.865
_refine_diff_density_min -1.051
_refine_diff_density_rms 0.121
_refine_ls_extinction_method none
_refine_ls_goodness_of_fit_ref 1.093
_refine_ls_hydrogen_treatment none
_refine_ls_matrix_type full
_refine_ls_number_parameters 244
_refine_ls_number_reflns 3348
_refine_ls_number_restraints 0
_refine_ls_restrained_S_all 1.093
_refine_ls_R_factor_all 0.0769
_refine_ls_R_factor_gt 0.0680
_refine_ls_shift/su_max 0.001
_refine_ls_shift/su_mean 0.000
_refine_ls_structure_factor_coef Fsqd
_refine_ls_weighting_details 'calc w=1/[\s^2^(Fo^2^)+(0.2000P)^2^+0.0000P] where P=(Fo^2^+2Fc^2^)/3'
_refine_ls_weighting_scheme calc
_refine_ls_wR_factor_gt 0.2209
_refine_ls_wR_factor_ref 0.2413
_reflns_number_gt 2805
_reflns_number_total 3348
_reflns_threshold_expression >2sigma(I)
_cod_data_source_file c3sc52236a.txt
_cod_data_source_block Fe_TMC_NCS
_cod_depositor_comments
;
The following automatic conversions were performed:

'_symmetry_cell_setting' value 'Orthorhombic' changed to
'orthorhombic' according to
/usr/data/users/saulius/automatic-downloads/current/RSC/lib/dictionaries/cif_core.dic
dictionary named 'cif_core.dic' version 2.4.2 from 2011-04-26.

Automatic conversion script
Id: cif_fix_values 2281 2013-09-26 08:29:07Z andrius 
;
_cod_original_sg_symbol_H-M Pnma
_cod_database_code 1513708

loop_
_symmetry_equiv_pos_as_xyz
'x, y, z'
'x+1/2, -y+1/2, -z+1/2'
'-x, y+1/2, -z'
'-x+1/2, -y, z+1/2'
'-x, -y, -z'
'-x-1/2, y-1/2, z-1/2'
'x, -y-1/2, z'
'x-1/2, y, -z-1/2'

loop_
_atom_site_label
_atom_site_type_symbol
_atom_site_fract_x
_atom_site_fract_y
_atom_site_fract_z
_atom_site_U_iso_or_equiv
_atom_site_adp_type
_atom_site_occupancy
_atom_site_symmetry_multiplicity
_atom_site_calc_flag
_atom_site_refinement_flags
_atom_site_disorder_assembly
_atom_site_disorder_group
Fe1 Fe 0.185668(19) 0.2500 0.08031(5) 0.0291(3) Uani 1 2 d S . 1
S1 S 0.33758(6) 0.2500 0.40481(15) 0.0576(4) Uani 1 2 d S . 1
C8 C 0.1224(2) 0.2500 0.3612(5) 0.0544(11) Uani 1 2 d S . 1
N4 N 0.24923(16) 0.2500 0.2158(4) 0.0470(9) Uani 1 2 d S . 1
C1 C 0.26921(16) 0.2500 -0.1587(5) 0.0404(9) Uani 1 2 d S . 1
C4 C 0.19878(16) 0.0124(3) 0.1350(4) 0.0502(8) Uani 1 1 d . . 1
C5 C 0.11125(13) 0.0627(3) 0.0315(5) 0.0528(8) Uani 1 1 d . . 1
C9 C 0.28572(17) 0.2500 0.2946(4) 0.0377(8) Uani 1 2 d S . 1
N2 N 0.17102(10) 0.08278(18) 0.0302(3) 0.0340(5) Uani 1 1 d . . 1
N1 N 0.20804(12) 0.2500 -0.1487(3) 0.0296(6) Uani 1 2 d S . 1
N5 N 0.15496(14) 0.9751(3) 0.5081(4) 0.0638(9) Uani 1 1 d . A 1
C3 C 0.19422(13) 0.0606(2) -0.1169(3) 0.0368(6) Uani 1 1 d . . 1
C2 C 0.18509(11) 0.1548(2) -0.2166(3) 0.0350(6) Uani 1 1 d . . 1
C7 C 0.0628(3) 0.2078(5) 0.1539(8) 0.0506(15) Uani 0.50 1 d P . 1
N3 N 0.11044(17) 0.2500 0.2066(5) 0.0800(19) Uani 1 2 d S . 1
F2 F 0.9136(2) 0.3192(6) 0.7480(8) 0.208(3) Uani 1 1 d . . 1
C10 C 0.9467(2) 0.2500 0.7930(7) 0.078(2) Uani 1 2 d S . 1
C11 C 0.11597(17) 0.9508(3) 0.5674(4) 0.0542(9) Uani 1 1 d . A 1
S2 S 1.0094(4) 0.274(4) 0.7043(11) 0.059(9) Uani 0.25 1 d P . 1
F1 F 0.9517(5) 0.283(3) 0.9338(11) 0.083(11) Uani 0.25 1 d P . 1
O2 O 1.0036(7) 0.258(6) 0.5647(19) 0.115(12) Uani 0.35 1 d P . 1
C6 C 0.0938(3) 0.1132(6) 0.1906(8) 0.0425(14) Uani 0.50 1 d P . 1
C12 C 0.0633(14) 0.916(4) 0.625(3) 0.152(14) Uani 0.50 1 d P A 1
O1 O 1.0496(3) 0.2154(10) 0.7754(9) 0.114(6) Uani 0.50 1 d P . 1
S2* S 1.0111(3) 0.226(2) 0.7059(9) 0.038(4) Uani 0.25 1 d P . 2
F1* F 0.9501(10) 0.196(2) 0.917(2) 0.144(13) Uani 0.25 1 d P . 2
O2* O 0.9919(14) 0.213(3) 0.560(4) 0.059(9) Uani 0.15 1 d P . 2
C6* C 0.0740(3) 0.0908(6) 0.1447(9) 0.0452(16) Uani 0.50 1 d P B 2
C12* C 0.0694(10) 0.918(2) 0.657(2) 0.087(5) Uani 0.50 1 d P C 2
O1* O 1.0233(6) 0.1258(13) 0.721(2) 0.192(8) Uani 0.50 1 d P . 2

loop_
_atom_site_aniso_label
_atom_site_aniso_U_11
_atom_site_aniso_U_22
_atom_site_aniso_U_33
_atom_site_aniso_U_23
_atom_site_aniso_U_13
_atom_site_aniso_U_12
Fe1 0.0291(4) 0.0352(4) 0.0230(4) 0.000 -0.00217(16) 0.000
S1 0.0596(8) 0.0492(7) 0.0640(8) 0.000 -0.0348(6) 0.000
C8 0.058(3) 0.076(3) 0.029(2) 0.000 0.0119(18) 0.000
N4 0.0422(18) 0.061(2) 0.0384(19) 0.000 -0.0111(15) 0.000
C1 0.0339(18) 0.049(2) 0.038(2) 0.000 0.0043(15) 0.000
C4 0.0658(19) 0.0469(18) 0.0380(17) 0.0123(13) -0.0061(14) 0.0073(15)
C5 0.0434(16) 0.0443(18) 0.071(2) 0.0148(16) 0.0108(15) -0.0029(12)
C9 0.044(2) 0.0341(18) 0.035(2) 0.000 -0.0093(15) 0.000
N2 0.0407(11) 0.0315(12) 0.0299(11) 0.0035(9) 0.0006(9) -0.0004(9)
N1 0.0316(14) 0.0305(14) 0.0267(15) 0.000 -0.0004(11) 0.000
N5 0.0666(19) 0.080(2) 0.0452(17) -0.0063(15) 0.0011(14) -0.0034(16)
C3 0.0494(15) 0.0285(13) 0.0326(13) 0.0003(11) 0.0015(11) 0.0044(10)
C2 0.0492(15) 0.0285(13) 0.0272(12) -0.0026(10) -0.0006(9) -0.0023(9)
C7 0.033(3) 0.058(3) 0.061(4) -0.003(3) 0.013(3) -0.004(2)
N3 0.035(2) 0.172(6) 0.033(2) 0.000 0.0101(16) 0.000
F2 0.161(4) 0.280(8) 0.184(4) 0.033(5) 0.033(4) 0.149(5)
C10 0.025(2) 0.135(6) 0.074(4) 0.000 0.006(2) 0.000
C11 0.060(2) 0.060(2) 0.0427(17) -0.0090(14) -0.0057(15) -0.0086(16)
S2 0.037(4) 0.09(2) 0.055(5) -0.019(8) 0.001(3) 0.018(6)
F1 0.032(5) 0.19(3) 0.030(4) 0.029(10) 0.010(3) 0.026(8)
O2 0.041(9) 0.25(3) 0.050(5) 0.037(16) -0.009(4) 0.063(18)
C6 0.042(4) 0.047(4) 0.038(4) 0.000(3) 0.007(3) -0.001(3)
C12 0.062(10) 0.35(4) 0.044(10) 0.011(13) -0.019(7) -0.037(13)
O1 0.060(3) 0.201(18) 0.080(4) 0.014(5) -0.005(3) 0.061(7)
S2* 0.020(3) 0.054(9) 0.041(4) -0.021(5) -0.003(2) 0.019(5)
F1* 0.101(15) 0.19(3) 0.137(17) 0.111(18) 0.036(12) -0.040(13)
O2* 0.017(11) 0.098(18) 0.063(13) -0.059(13) -0.009(8) -0.028(14)
C6* 0.045(4) 0.046(4) 0.044(4) 0.003(3) 0.003(3) -0.013(3)
C12* 0.046(6) 0.168(14) 0.045(10) 0.007(7) -0.017(6) -0.048(7)
O1* 0.170(14) 0.149(14) 0.256(19) -0.035(13) -0.051(13) 0.096(11)

loop_
_atom_type_symbol
_atom_type_description
_atom_type_scat_dispersion_real
_atom_type_scat_dispersion_imag
_atom_type_scat_source
C C 0.0033 0.0016 'International Tables Vol C Tables 4.2.6.8 and 6.1.1.4'
N N 0.0061 0.0033 'International Tables Vol C Tables 4.2.6.8 and 6.1.1.4'
O O 0.0106 0.0060 'International Tables Vol C Tables 4.2.6.8 and 6.1.1.4'
F F 0.0171 0.0103 'International Tables Vol C Tables 4.2.6.8 and 6.1.1.4'
S S 0.1246 0.1234 'International Tables Vol C Tables 4.2.6.8 and 6.1.1.4'
Fe Fe 0.3463 0.8444 'International Tables Vol C Tables 4.2.6.8 and 6.1.1.4'

loop_
_geom_angle_atom_site_label_1
_geom_angle_atom_site_label_2
_geom_angle_atom_site_label_3
_geom_angle
_geom_angle_site_symmetry_1
_geom_angle_site_symmetry_3
N4 Fe1 N3 108.72(17) . .
N4 Fe1 N1 114.39(15) . .
N3 Fe1 N1 136.89(14) . .
N4 Fe1 N2 104.88(6) . 7_565
N3 Fe1 N2 88.61(7) . 7_565
N1 Fe1 N2 80.68(6) . 7_565
N4 Fe1 N2 104.88(6) . .
N3 Fe1 N2 88.61(7) . .
N1 Fe1 N2 80.68(6) . .
N2 Fe1 N2 149.39(12) 7_565 .
C9 N4 Fe1 179.6(4) . .
N2 C5 C6 101.1(4) . .
N4 C9 S1 179.6(4) . .
C5 N2 C4 109.8(3) . .
C5 N2 C3 110.3(3) . .
C4 N2 C3 107.7(2) . .
C5 N2 Fe1 108.90(19) . .
C4 N2 Fe1 112.0(2) . .
C3 N2 Fe1 108.12(16) . .
C2 N1 C2 110.7(3) . 7_565
C2 N1 C1 110.60(19) . .
C2 N1 C1 110.60(19) 7_565 .
C2 N1 Fe1 108.41(16) . .
C2 N1 Fe1 108.41(16) 7_565 .
C1 N1 Fe1 108.0(2) . .
N2 C3 C2 109.9(2) . .
N1 C2 C3 109.7(2) . .
C7 C7 N3 66.9(3) 7_565 .
C7 C7 C6 145.5(4) 7_565 .
N3 C7 C6 78.7(5) . .
C7 N3 C7 46.3(6) . 7_565
C7 N3 C8 121.2(4) . .
C7 N3 C8 121.2(4) 7_565 .
C7 N3 C6 99.3(4) . 7_565
C7 N3 C6 53.0(4) 7_565 7_565
C8 N3 C6 97.2(3) . 7_565
C7 N3 C6 53.0(4) . .
C7 N3 C6 99.3(4) 7_565 .
C8 N3 C6 97.2(3) . .
C6 N3 C6 152.2(6) 7_565 .
C7 N3 Fe1 121.8(4) . .
C7 N3 Fe1 121.8(4) 7_565 .
C8 N3 Fe1 110.8(3) . .
C6 N3 Fe1 98.4(2) 7_565 .
C6 N3 Fe1 98.4(2) . .
C10 F2 F2 45.8(4) . 7_565
F2 C10 F2 88.4(9) 7_565 .
F2 C10 F1 125.4(11) 7_565 .
F2 C10 F1 98.9(11) . .
F2 C10 F1 98.9(11) 7_565 7_565
F2 C10 F1 125.4(11) . 7_565
F1 C10 F1 35(3) . 7_565
F2 C10 S2 106.3(14) 7_565 7_565
F2 C10 S2 121.4(13) . 7_565
F1 C10 S2 114.6(8) . 7_565
F1 C10 S2 108.2(10) 7_565 7_565
F2 C10 S2 121.4(13) 7_565 .
F2 C10 S2 106.3(14) . .
F1 C10 S2 108.2(10) . .
F1 C10 S2 114.6(8) 7_565 .
S2 C10 S2 20(3) 7_565 .
N5 C11 C12 172.7(11) . .
S2 S2 O1 97(2) 7_565 7_565
S2 S2 O2 81(4) 7_565 .
O1 S2 O2 130.4(11) 7_565 .
S2 S2 O2 73(4) 7_565 7_565
O1 S2 O2 130.1(15) 7_565 7_565
O2 S2 O2 8(6) . 7_565
S2 S2 O1 57.8(18) 7_565 .
O1 S2 O1 39.0(13) 7_565 .
O2 S2 O1 117(3) . .
O2 S2 O1 111(3) 7_565 .
S2 S2 C10 80.1(16) 7_565 .
O1 S2 C10 118.7(8) 7_565 .
O2 S2 C10 109.8(18) . .
O2 S2 C10 107.5(14) 7_565 .
O1 S2 C10 107.5(18) . .
F1 F1 C10 72.3(13) 7_565 .
O2 O2 S2 99(4) 7_565 .
O2 O2 S2 73(4) 7_565 7_565
S2 O2 S2 26(4) . 7_565
C7 C6 C5 104.4(5) . .
C7 C6 N3 48.3(4) . .
C5 C6 N3 113.1(4) . .
O1 O1 S2 83(2) 7_565 7_565
O1 O1 S2 57.8(18) 7_565 .
S2 O1 S2 25(4) 7_565 .
S2* S2* O1* 165.5(9) 7_565 .
S2* S2* O2* 97(2) 7_565 .
O1* S2* O2* 94(3) . .
S2* S2* O2* 61(2) 7_565 7_565
O1* S2* O2* 129(2) . 7_565
O2* S2* O2* 36(4) . 7_565
S2* S2* O1* 9.8(5) 7_565 7_565
O1* S2* O1* 155.7(14) . 7_565
O2* S2* O1* 103(2) . 7_565
O2* S2* O1* 68(2) 7_565 7_565
O2* O2* S2* 83(2) 7_565 .
O2* O2* S2* 61(2) 7_565 7_565
S2* O2* S2* 22(2) . 7_565
S2* O1* S2* 4.6(5) . 7_565

loop_
_geom_bond_atom_site_label_1
_geom_bond_atom_site_label_2
_geom_bond_distance
_geom_bond_site_symmetry_2
Fe1 N4 1.983(4) .
Fe1 N3 2.164(4) .
Fe1 N1 2.172(3) .
Fe1 N2 2.204(2) 7_565
Fe1 N2 2.204(2) .
S1 C9 1.616(4) .
C8 N3 1.450(6) .
N4 C9 1.144(6) .
C1 N1 1.488(5) .
C4 N2 1.477(4) .
C5 N2 1.474(4) .
C5 C6 1.650(8) .
N2 C3 1.491(4) .
N1 C2 1.471(3) .
N1 C2 1.471(3) 7_565
N5 C11 1.135(5) .
C3 C2 1.524(4) .
C7 C7 1.073(14) 7_565
C7 N3 1.365(8) .
C7 C6 1.459(10) .
N3 C7 1.365(8) 7_565
N3 C6 1.792(8) 7_565
N3 C6 1.792(8) .
F2 C10 1.261(6) .
F2 F2 1.759(16) 7_565
C10 F2 1.261(6) 7_565
C10 F1 1.363(17) .
C10 F1 1.363(17) 7_565
C10 S2 1.752(11) 7_565
C10 S2 1.752(11) .
C11 C12 1.45(3) .
S2 S2 0.60(10) 7_565
S2 O1 1.183(13) 7_565
S2 O2 1.31(3) .
S2 O2 1.35(3) 7_565
S2 O1 1.39(3) .
F1 F1 0.83(7) 7_565
O2 O2 0.20(15) 7_565
O2 S2 1.35(3) 7_565
O1 O1 0.88(2) 7_565
O1 S2 1.183(13) 7_565
S2* S2* 0.62(6) 7_565
S2* O1* 1.31(3) .
S2* O2* 1.43(4) .
S2* O2* 1.62(3) 7_565
S2* O1* 1.92(3) 7_565
F1* F1* 1.36(6) 7_565
O2* O2* 0.95(9) 7_565
O2* S2* 1.62(3) 7_565
O1* S2* 1.92(3) 7_565
